data_1531648
loop_
_publ_author_name
'Keve, E.T.'
'Abrahams, S.C.'
'Bernstein, J.L.'

_publ_section_title
;
 Ferroelectric ferroelastic paramagnetic beta-Gd2 (Mo O4)3 crystal
 structure of the transition-metal molybdates and tungstates. VI
;
_journal_name_full 'Journal of Chemical Physics'
_journal_page_first 3185
_journal_page_last 3194
_journal_volume 54
_journal_year 1971
_chemical_formula_sum 'Gd2 Mo3 O12'
_chemical_name_systematic 'Gd2 (Mo O4)3'
_space_group_IT_number 32
_symmetry_space_group_name_Hall 'P 2 -2ab'
_symmetry_space_group_name_H-M 'P b a 2'
_cell_angle_alpha 90
_cell_angle_beta 90
_cell_angle_gamma 90
_cell_formula_units_Z 4
_cell_length_a 10.3858
_cell_length_b 10.4186
_cell_length_c 10.7004
_cell_volume 1157.842
_citation_journal_id_ASTM JCPSA6
_cod_data_source_file Keve_JCPSA6_1971_291.cif
_cod_data_source_block Gd2Mo3O12
_cod_database_code 1531648

loop_
_symmetry_equiv_pos_as_xyz
x,y,z
-x,-y,z
-x+1/2,y+1/2,z
x+1/2,-y+1/2,z

loop_
_atom_site_label
_atom_site_type_symbol
_atom_site_fract_x
_atom_site_fract_y
_atom_site_fract_z
_atom_site_occupancy
_atom_site_U_iso_or_equiv
O8 O-2 0.169 0.129 0.41 1 0.0
O4 O-2 0.348 0.149 0.203 1 0.0
O6 O-2 0.13 0.321 0.594 1 0.0
O12 O-2 0.37 -0.011 0.808 1 0.0
O9 O-2 -0.02 0.304 0.978 1 0.0
O5 O-2 0.315 0.364 0.399 1 0.0
O2 O-2 0.135 0.371 0.206 1 0.0
O10 O-2 0.308 0.484 0.015 1 0.0
Mo1 Mo+6 0.4916 0.2069 0.1424 1 0.0
O7 O-2 0.361 0.168 0.598 1 0.0
O1 O-2 0.385 0.386 0.79 1 0.0
Mo2 Mo+6 0.2936 0.5034 0.8571 1 0.0
O3 O-2 0.151 0.159 0.823 1 0.0
Gd1 Gd+3 0.4947 0.1878 0.7622 1 0.0
Gd2 Gd+3 0.3122 0.494 0.2369 1 0.0
Mo3 Mo+6 0.2572 0.7439 0.5 1 0.0
O11 O-2 0.005 0.128 0.194 1 0.0
